data_4133967
loop_
_publ_author_name
'Bear, Joseph C.'
'Cockcroft, Jeremy K.'
'Williams, Jeffrey H.'

_publ_section_title
;
 Influence of Solvent in Crystal Engineering: A Significant Change to the
 Order-Disorder Transition in Ferrocene.
;
_journal_issue 4
_journal_name_full 'Journal of the American Chemical Society'
_journal_page_first 1731
_journal_page_last 1734
_journal_paper_doi 10.1021/jacs.9b11895
_journal_volume 142
_journal_year 2020
_chemical_formula_moiety 'C10 H10 Fe, 2(C3 F3)'
_chemical_formula_sum 'C16 H10 F6 Fe'
_chemical_formula_weight 372.09
_chemical_name_systematic Ferrocene:hexafluorobenzene
_space_group_crystal_system triclinic
_space_group_IT_number 2
_space_group_name_Hall '-P 1'
_space_group_name_H-M_alt 'P -1'
_atom_sites_solution_hydrogens difmap
_atom_sites_solution_primary direct
_audit_creation_date 2019-04-26
_audit_creation_method
;
Olex2 1.2
(compiled 2018.05.29 svn.r3508 for OlexSys, GUI svn.r5506)
;
_cell_angle_alpha 78.169(4)
_cell_angle_beta 76.779(5)
_cell_angle_gamma 84.426(4)
_cell_formula_units_Z 2
_cell_length_a 7.1737(4)
_cell_length_b 9.0077(5)
_cell_length_c 11.2753(6)
_cell_measurement_reflns_used 7167
_cell_measurement_temperature 100
_cell_measurement_theta_max 29.2780
_cell_measurement_theta_min 4.4650
_cell_volume 693.25(7)
_computing_cell_refinement 'CrysAlisPro 1.171.39.46 (Rigaku OD, 2018)'
_computing_data_collection 'CrysAlisPro 1.171.39.46 (Rigaku OD, 2018)'
_computing_data_reduction 'CrysAlisPro 1.171.39.46 (Rigaku OD, 2018)'
_computing_molecular_graphics 'Olex2 (Dolomanov et al., 2009)'
_computing_publication_material 'Olex2 (Dolomanov et al., 2009)'
_computing_structure_refinement 'ShelXL (Sheldrick, 2015)'
_computing_structure_solution 'ShelXT (Sheldrick, 2015)'
_diffrn_ambient_environment C6F6
_diffrn_ambient_temperature 100
_diffrn_detector 'CCD plate'
_diffrn_detector_area_resol_mean 5.2031
_diffrn_detector_type Atlas
_diffrn_measured_fraction_theta_full 0.993
_diffrn_measured_fraction_theta_max 0.962
_diffrn_measurement_details
;
List of Runs (angles in degrees, time in seconds):

  # Type    Start    End  Width  t~exp~   \w     \q     \k     \f   Frames
--------------------------------------------------------------------------
  1  \w    -11.00  64.00   1.00    1.00    --  -10.23  38.00  60.00   75
  2  \w      0.00  83.00   1.00    1.00    --   11.09  57.00  60.00   83
  3  \w    -16.00  84.00   1.00    1.00    --   11.09  77.00 -60.00  100
  4  \w    -17.00  84.00   1.00    1.00    --   11.09  57.00-180.00  101
  5  \w     -6.00  62.00   1.00    1.00    --   11.09-116.00  13.32   68
  6  \w    -20.00  52.00   1.00    1.00    --   11.09 -99.00 150.00   72
  7  \w    -48.00  44.00   1.00    1.00    --   11.09 -77.00-120.00   92
  8  \w    -68.00 -43.00   1.00    1.00    --  -10.23 127.00 -21.71   25
;
_diffrn_measurement_device 'four-circle diffractometer'
_diffrn_measurement_device_type 'SuperNova, Dual, Cu at home/near, Atlas'
_diffrn_measurement_method '\w scans'
_diffrn_orient_matrix_type 'CrysAlisPro convention (1999,Acta A55,543-557)'
_diffrn_orient_matrix_UB_11 -0.0718161000
_diffrn_orient_matrix_UB_12 -0.0346640000
_diffrn_orient_matrix_UB_13 -0.0172940000
_diffrn_orient_matrix_UB_21 -0.0658002000
_diffrn_orient_matrix_UB_22 0.0125184000
_diffrn_orient_matrix_UB_23 0.0548811000
_diffrn_orient_matrix_UB_31 -0.0292825000
_diffrn_orient_matrix_UB_32 0.0716410000
_diffrn_orient_matrix_UB_33 -0.0319201000
_diffrn_radiation_monochromator mirror
_diffrn_radiation_probe x-ray
_diffrn_radiation_type MoK\a
_diffrn_radiation_wavelength 0.71073
_diffrn_reflns_av_R_equivalents 0.0316
_diffrn_reflns_av_unetI/netI 0.0322
_diffrn_reflns_Laue_measured_fraction_full 0.993
_diffrn_reflns_Laue_measured_fraction_max 0.962
_diffrn_reflns_limit_h_max 9
_diffrn_reflns_limit_h_min -9
_diffrn_reflns_limit_k_max 11
_diffrn_reflns_limit_k_min -11
_diffrn_reflns_limit_l_max 14
_diffrn_reflns_limit_l_min -15
_diffrn_reflns_number 11766
_diffrn_reflns_point_group_measured_fraction_full 0.993
_diffrn_reflns_point_group_measured_fraction_max 0.962
_diffrn_reflns_theta_full 25.242
_diffrn_reflns_theta_max 28.273
_diffrn_reflns_theta_min 3.252
_diffrn_source 'micro-focus sealed X-ray tube'
_diffrn_source_type 'SuperNova (Mo) X-ray Source'
_exptl_absorpt_coefficient_mu 1.151
_exptl_absorpt_correction_T_max 1.000
_exptl_absorpt_correction_T_min 0.170
_exptl_absorpt_correction_type gaussian
_exptl_absorpt_process_details
;
CrysAlisPro 1.171.39.46 (Rigaku Oxford Diffraction, 2018)
Numerical absorption correction based on gaussian integration over
			a multifaceted crystal model
Empirical absorption correction using spherical harmonics,
 implemented in SCALE3 ABSPACK scaling algorithm.
;
_exptl_crystal_colour 'clear dark orange'
_exptl_crystal_colour_lustre clear
_exptl_crystal_colour_modifier dark
_exptl_crystal_colour_primary orange
_exptl_crystal_density_diffrn 1.783
_exptl_crystal_description block
_exptl_crystal_F_000 372
_exptl_crystal_preparation 'Ferrocene disssolved in hot C6F6'
_exptl_crystal_recrystallization_method 'Crystals grown using C6F6 as solvent in an NMR tube stood in hot water'
_exptl_crystal_size_max 0.778
_exptl_crystal_size_mid 0.47
_exptl_crystal_size_min 0.322
_refine_diff_density_max 0.514
_refine_diff_density_min -0.339
_refine_diff_density_rms 0.067
_refine_ls_extinction_method none
_refine_ls_goodness_of_fit_ref 1.097
_refine_ls_hydrogen_treatment refall
_refine_ls_matrix_type full
_refine_ls_number_parameters 248
_refine_ls_number_reflns 3304
_refine_ls_number_restraints 0
_refine_ls_restrained_S_all 1.097
_refine_ls_R_factor_all 0.0335
_refine_ls_R_factor_gt 0.0290
_refine_ls_shift/su_max 0.000
_refine_ls_shift/su_mean 0.000
_refine_ls_structure_factor_coef Fsqd
_refine_ls_weighting_details 'w=1/[\s^2^(Fo^2^)+(0.0289P)^2^+0.2676P] where P=(Fo^2^+2Fc^2^)/3'
_refine_ls_weighting_scheme calc
_refine_ls_wR_factor_gt 0.0684
_refine_ls_wR_factor_ref 0.0718
_reflns_Friedel_coverage 0.000
_reflns_number_gt 2941
_reflns_number_total 3304
_reflns_threshold_expression 'I > 2\s(I)'
_cod_data_source_file ja9b11895_si_002.cif
_cod_data_source_block exp_1219
_cod_depositor_comments 'Adding full bibliography for 4133967--4133980.cif.'
_cod_database_code 4133967
_shelx_shelxl_version_number 2014/7
_chemical_oxdiff_formula 'Fe1 C16 F6 H10'
_chemical_oxdiff_usercomment 'In sealed capillary'
_shelx_space_group_comment
;
The symmetry employed for this shelxl refinement is uniquely defined
by the following loop, which should always be used as a source of
symmetry information in preference to the above space-group names.
They are only intended as comments.
;
_shelx_estimated_absorpt_t_max 0.802
_shelx_estimated_absorpt_t_min 0.490
_reflns_odcompleteness_completeness 99.72
_reflns_odcompleteness_iscentric 1
_reflns_odcompleteness_theta 26.32
_olex2_refinement_description
;
;
_olex2_date_sample_data_collection 2018-10-25
_olex2_exptl_crystal_mounting_method 'Crystal sealed in 1 mm X-ray glass capillary with excess solvent removed'
_olex2_submission_special_instructions 'No special instructions were received'
_oxdiff_exptl_absorpt_empirical_details
;
Empirical correction (ABSPACK) includes:
- Absorption correction using spherical harmonics
- Frame scaling
;
_oxdiff_exptl_absorpt_empirical_full_max 1.387
_oxdiff_exptl_absorpt_empirical_full_min 0.857

loop_
_space_group_symop_operation_xyz
'x, y, z'
'-x, -y, -z'

loop_
_atom_site_label
_atom_site_type_symbol
_atom_site_fract_x
_atom_site_fract_y
_atom_site_fract_z
_atom_site_U_iso_or_equiv
_atom_site_adp_type
_atom_site_occupancy
_atom_site_site_symmetry_order
_atom_site_calc_flag
Fe1 Fe 0.23938(3) 0.49625(2) 0.25252(2) 0.01232(9) Uani 1 1 d
C7 C 0.3207(3) 0.68143(19) 0.11842(17) 0.0213(4) Uani 1 1 d
H7 H 0.444(3) 0.721(2) 0.0925(19) 0.026(5) Uiso 1 1 d
C8 C 0.2470(3) 0.57285(19) 0.06816(16) 0.0193(4) Uani 1 1 d
H8 H 0.313(3) 0.524(2) 0.005(2) 0.028(5) Uiso 1 1 d
C9 C 0.0551(2) 0.54886(19) 0.13413(16) 0.0181(3) Uani 1 1 d
H9 H -0.027(3) 0.483(2) 0.1223(19) 0.024(5) Uiso 1 1 d
C10 C 0.0099(2) 0.64275(19) 0.22510(16) 0.0188(4) Uani 1 1 d
H10 H -0.105(3) 0.650(2) 0.2858(19) 0.024(5) Uiso 1 1 d
C11 C 0.1742(3) 0.72477(19) 0.21558(17) 0.0198(4) Uani 1 1 d
H11 H 0.191(3) 0.796(2) 0.2635(18) 0.021(5) Uiso 1 1 d
C12 C 0.4758(2) 0.4074(2) 0.32054(17) 0.0212(4) Uani 1 1 d
H12 H 0.602(3) 0.451(2) 0.2939(18) 0.020(5) Uiso 1 1 d
C13 C 0.4072(2) 0.29957(19) 0.26671(17) 0.0200(4) Uani 1 1 d
H13 H 0.478(3) 0.258(2) 0.1969(18) 0.018(5) Uiso 1 1 d
C14 C 0.2154(3) 0.27147(18) 0.33049(16) 0.0178(3) Uani 1 1 d
H14 H 0.134(3) 0.206(2) 0.3135(18) 0.021(5) Uiso 1 1 d
C15 C 0.1649(2) 0.36175(18) 0.42437(16) 0.0171(3) Uani 1 1 d
H15 H 0.050(3) 0.368(2) 0.4819(18) 0.019(5) Uiso 1 1 d
C16 C 0.3257(3) 0.44671(19) 0.41778(16) 0.0189(4) Uani 1 1 d
H16 H 0.334(3) 0.517(2) 0.4666(19) 0.023(5) Uiso 1 1 d
F1 F 0.37664(14) 1.00266(12) -0.11588(10) 0.0266(2) Uani 1 1 d
F2 F 0.14369(15) 0.80982(11) -0.16171(9) 0.0225(2) Uani 1 1 d
F3 F -0.23176(15) 0.80680(12) -0.04538(10) 0.0274(3) Uani 1 1 d
C1 C 0.1908(2) 1.00165(18) -0.05906(16) 0.0181(3) Uani 1 1 d
C2 C 0.0727(2) 0.90357(18) -0.08208(15) 0.0164(3) Uani 1 1 d
C3 C -0.1176(2) 0.90217(18) -0.02318(16) 0.0178(3) Uani 1 1 d
F4 F 0.80743(15) 0.15179(12) 0.50172(11) 0.0291(3) Uani 1 1 d
F5 F 0.46045(15) 0.21352(11) 0.64413(10) 0.0249(2) Uani 1 1 d
F6 F 0.15169(14) 0.06209(11) 0.64160(9) 0.0241(2) Uani 1 1 d
C4 C 0.6556(2) 0.07710(18) 0.50070(16) 0.0173(3) Uani 1 1 d
C5 C 0.4793(2) 0.10826(18) 0.57348(15) 0.0172(3) Uani 1 1 d
C6 C 0.3237(2) 0.03079(18) 0.57227(15) 0.0166(3) Uani 1 1 d

loop_
_atom_site_aniso_label
_atom_site_aniso_U_11
_atom_site_aniso_U_22
_atom_site_aniso_U_33
_atom_site_aniso_U_23
_atom_site_aniso_U_13
_atom_site_aniso_U_12
Fe1 0.01333(13) 0.01158(13) 0.01215(14) -0.00161(9) -0.00395(9) 0.00049(8)
C7 0.0220(9) 0.0163(8) 0.0225(9) 0.0044(7) -0.0051(7) -0.0023(7)
C8 0.0258(9) 0.0191(8) 0.0116(8) -0.0018(7) -0.0042(7) 0.0048(7)
C9 0.0212(9) 0.0177(8) 0.0172(8) -0.0016(7) -0.0102(7) 0.0003(7)
C10 0.0180(8) 0.0199(8) 0.0173(9) -0.0025(7) -0.0050(7) 0.0055(6)
C11 0.0271(9) 0.0111(8) 0.0229(9) -0.0028(7) -0.0104(7) 0.0021(6)
C12 0.0155(8) 0.0229(9) 0.0242(9) 0.0024(7) -0.0088(7) 0.0003(7)
C13 0.0214(9) 0.0169(8) 0.0189(9) -0.0018(7) -0.0040(7) 0.0078(6)
C14 0.0238(9) 0.0119(8) 0.0172(8) 0.0000(6) -0.0060(7) -0.0011(6)
C15 0.0194(8) 0.0157(8) 0.0146(8) 0.0001(6) -0.0035(7) -0.0002(6)
C16 0.0255(9) 0.0163(8) 0.0169(8) -0.0008(7) -0.0113(7) -0.0001(7)
F1 0.0162(5) 0.0301(6) 0.0304(6) -0.0080(5) 0.0037(4) -0.0021(4)
F2 0.0291(6) 0.0181(5) 0.0195(5) -0.0090(4) -0.0008(4) 0.0033(4)
F3 0.0253(6) 0.0262(6) 0.0338(6) -0.0116(5) -0.0046(5) -0.0084(4)
C1 0.0164(8) 0.0173(8) 0.0171(8) 0.0005(7) -0.0006(6) 0.0000(6)
C2 0.0233(9) 0.0121(7) 0.0125(8) -0.0023(6) -0.0032(6) 0.0035(6)
C3 0.0210(8) 0.0135(8) 0.0190(9) -0.0004(7) -0.0060(7) -0.0034(6)
F4 0.0219(6) 0.0311(6) 0.0372(7) -0.0096(5) -0.0055(5) -0.0104(4)
F5 0.0346(6) 0.0194(5) 0.0236(6) -0.0111(4) -0.0068(5) 0.0003(4)
F6 0.0183(5) 0.0262(5) 0.0227(5) -0.0034(4) 0.0031(4) 0.0035(4)
C4 0.0180(8) 0.0142(8) 0.0197(9) 0.0006(7) -0.0062(7) -0.0036(6)
C5 0.0244(9) 0.0126(8) 0.0142(8) -0.0020(6) -0.0051(7) 0.0022(6)
C6 0.0145(8) 0.0165(8) 0.0153(8) 0.0010(6) -0.0008(6) 0.0027(6)

loop_
_atom_type_symbol
_atom_type_description
_atom_type_scat_dispersion_real
_atom_type_scat_dispersion_imag
_atom_type_scat_source
C C 0.0033 0.0016 'International Tables Vol C Tables 4.2.6.8 and 6.1.1.4'
H H 0.0000 0.0000 'International Tables Vol C Tables 4.2.6.8 and 6.1.1.4'
F F 0.0171 0.0103 'International Tables Vol C Tables 4.2.6.8 and 6.1.1.4'
Fe Fe 0.3463 0.8444 'International Tables Vol C Tables 4.2.6.8 and 6.1.1.4'

loop_
_exptl_crystal_face_index_h
_exptl_crystal_face_index_k
_exptl_crystal_face_index_l
_exptl_crystal_face_perp_dist
7 -1 -8 0.2475
0 7 14 0.1066
2 -6 -14 0.2082
-3 11 -1 0.4054
-9 3 -4 0.3295
-9 -4 0 0.1656
6 -8 7 0.2830
9 -4 7 0.2603
-6 2 10 0.1065
9 6 3 0.2740
3 -11 3 0.3186
0 -7 -14 0.2183
5 -10 3 0.3136
9 4 0 0.2672
6 -3 12 0.2858
1 8 -10 0.4177
-6 4 -12 0.4437
0 12 0 0.3778
6 8 12 0.2410
2 -9 8 0.3067
10 -2 3 0.2746
8 8 2 0.3048
-6 -8 -12 0.1936

loop_
_geom_angle_atom_site_label_1
_geom_angle_atom_site_label_2
_geom_angle_atom_site_label_3
_geom_angle
_geom_angle_site_symmetry_1
_geom_angle_site_symmetry_3
C7 Fe1 C8 40.79(7) . .
C7 Fe1 C9 68.55(7) . .
C7 Fe1 C10 68.52(7) . .
C7 Fe1 C11 40.79(7) . .
C7 Fe1 C12 107.42(7) . .
C7 Fe1 C13 121.72(7) . .
C7 Fe1 C14 157.36(8) . .
C7 Fe1 C15 160.37(8) . .
C7 Fe1 C16 123.68(7) . .
C8 Fe1 C9 40.69(7) . .
C8 Fe1 C10 68.49(7) . .
C8 Fe1 C11 68.63(7) . .
C8 Fe1 C12 123.28(7) . .
C8 Fe1 C13 106.88(7) . .
C8 Fe1 C14 121.47(7) . .
C8 Fe1 C15 157.58(7) . .
C8 Fe1 C16 160.00(7) . .
C9 Fe1 C10 40.68(7) . .
C9 Fe1 C12 159.61(8) . .
C9 Fe1 C15 122.10(7) . .
C9 Fe1 C16 158.06(7) . .
C10 Fe1 C15 107.82(7) . .
C11 Fe1 C9 68.56(7) . .
C11 Fe1 C10 40.72(7) . .
C11 Fe1 C12 122.31(7) . .
C11 Fe1 C15 123.93(7) . .
C11 Fe1 C16 107.72(7) . .
C12 Fe1 C10 158.28(8) . .
C12 Fe1 C15 68.43(7) . .
C12 Fe1 C16 40.77(7) . .
C13 Fe1 C9 123.05(7) . .
C13 Fe1 C10 159.72(8) . .
C13 Fe1 C11 157.86(7) . .
C13 Fe1 C12 40.73(7) . .
C13 Fe1 C15 68.50(7) . .
C13 Fe1 C16 68.67(7) . .
C14 Fe1 C9 107.10(7) . .
C14 Fe1 C10 123.57(7) . .
C14 Fe1 C11 160.26(7) . .
C14 Fe1 C12 68.49(7) . .
C14 Fe1 C13 40.67(7) . .
C14 Fe1 C15 40.80(7) . .
C14 Fe1 C16 68.70(7) . .
C16 Fe1 C10 122.43(7) . .
C16 Fe1 C15 40.74(7) . .
Fe1 C7 H7 127.0(12) . .
C8 C7 Fe1 69.67(10) . .
C8 C7 H7 127.4(13) . .
C8 C7 C11 108.08(16) . .
C11 C7 Fe1 69.78(10) . .
C11 C7 H7 124.5(13) . .
Fe1 C8 H8 125.0(13) . .
C7 C8 Fe1 69.54(10) . .
C7 C8 H8 126.3(13) . .
C9 C8 Fe1 69.77(10) . .
C9 C8 C7 108.00(15) . .
C9 C8 H8 125.7(13) . .
Fe1 C9 H9 125.4(12) . .
C8 C9 Fe1 69.54(10) . .
C8 C9 H9 127.0(13) . .
C8 C9 C10 108.04(16) . .
C10 C9 Fe1 69.75(10) . .
C10 C9 H9 125.0(13) . .
Fe1 C10 H10 124.5(12) . .
C9 C10 Fe1 69.56(9) . .
C9 C10 H10 128.9(12) . .
C9 C10 C11 108.06(15) . .
C11 C10 Fe1 69.54(9) . .
C11 C10 H10 123.0(12) . .
Fe1 C11 H11 125.8(11) . .
C7 C11 Fe1 69.43(9) . .
C7 C11 H11 123.2(12) . .
C10 C11 Fe1 69.74(9) . .
C10 C11 C7 107.83(16) . .
C10 C11 H11 129.0(12) . .
Fe1 C12 H12 124.8(11) . .
C13 C12 Fe1 69.51(10) . .
C13 C12 H12 126.4(11) . .
C13 C12 C16 108.15(15) . .
C16 C12 Fe1 69.65(10) . .
C16 C12 H12 125.4(11) . .
Fe1 C13 H13 123.9(11) . .
C12 C13 Fe1 69.75(9) . .
C12 C13 H13 125.0(11) . .
C14 C13 Fe1 69.65(9) . .
C14 C13 C12 108.06(15) . .
C14 C13 H13 126.9(11) . .
Fe1 C14 H14 125.1(12) . .
C13 C14 Fe1 69.67(9) . .
C13 C14 H14 126.6(12) . .
C13 C14 C15 108.04(16) . .
C15 C14 Fe1 69.85(9) . .
C15 C14 H14 125.3(12) . .
Fe1 C15 H15 126.7(11) . .
C14 C15 Fe1 69.35(9) . .
C14 C15 H15 129.0(12) . .
C16 C15 Fe1 69.54(9) . .
C16 C15 C14 108.01(15) . .
C16 C15 H15 123.0(12) . .
Fe1 C16 H16 125.4(12) . .
C12 C16 Fe1 69.58(10) . .
C12 C16 H16 125.0(12) . .
C15 C16 Fe1 69.72(10) . .
C15 C16 C12 107.73(15) . .
C15 C16 H16 127.2(12) . .
F1 C1 C2 120.01(15) . .
F1 C1 C3 120.06(15) . 2_575
C3 C1 C2 119.92(15) 2_575 .
F2 C2 C1 120.00(15) . .
F2 C2 C3 120.09(16) . .
C3 C2 C1 119.91(16) . .
F3 C3 C1 119.99(15) . 2_575
F3 C3 C2 119.84(16) . .
C2 C3 C1 120.17(16) . 2_575
F4 C4 C5 119.79(16) . .
F4 C4 C6 119.86(15) . 2_656
C6 C4 C5 120.34(16) 2_656 .
F5 C5 C4 119.95(15) . .
F5 C5 C6 120.50(15) . .
C6 C5 C4 119.55(16) . .
F6 C6 C4 120.15(15) . 2_656
F6 C6 C5 119.73(15) . .
C4 C6 C5 120.11(15) 2_656 .

loop_
_geom_bond_atom_site_label_1
_geom_bond_atom_site_label_2
_geom_bond_distance
_geom_bond_site_symmetry_2
Fe1 C7 2.0397(17) .
Fe1 C8 2.0414(17) .
Fe1 C9 2.0444(17) .
Fe1 C10 2.0469(16) .
Fe1 C11 2.0443(16) .
Fe1 C12 2.0457(17) .
Fe1 C13 2.0425(16) .
Fe1 C14 2.0422(16) .
Fe1 C15 2.0488(17) .
Fe1 C16 2.0465(17) .
C7 H7 0.95(2) .
C7 C8 1.422(3) .
C7 C11 1.423(3) .
C8 H8 0.93(2) .
C8 C9 1.421(2) .
C9 H9 0.93(2) .
C9 C10 1.422(2) .
C10 H10 0.95(2) .
C10 C11 1.423(3) .
C11 H11 0.95(2) .
C12 H12 0.98(2) .
C12 C13 1.423(3) .
C12 C16 1.425(3) .
C13 H13 0.958(19) .
C13 C14 1.420(2) .
C14 H14 0.94(2) .
C14 C15 1.426(2) .
C15 H15 0.93(2) .
C15 C16 1.425(2) .
C16 H16 0.93(2) .
F1 C1 1.3407(19) .
F2 C2 1.3404(19) .
F3 C3 1.338(2) .
C1 C2 1.380(2) .
C1 C3 1.380(2) 2_575
C2 C3 1.375(2) .
C3 C1 1.380(2) 2_575
F4 C4 1.3379(19) .
F5 C5 1.3369(19) .
F6 C6 1.3395(18) .
C4 C5 1.379(2) .
C4 C6 1.374(2) 2_656
C5 C6 1.377(2) .
C6 C4 1.374(2) 2_656

loop_
_geom_torsion_atom_site_label_1
_geom_torsion_atom_site_label_2
_geom_torsion_atom_site_label_3
_geom_torsion_atom_site_label_4
_geom_torsion
_geom_torsion_site_symmetry_1
_geom_torsion_site_symmetry_4
Fe1 C7 C8 C9 59.38(12) . .
Fe1 C7 C11 C10 -59.39(11) . .
Fe1 C8 C9 C10 59.34(12) . .
Fe1 C9 C10 C11 59.08(11) . .
Fe1 C10 C11 C7 59.19(11) . .
Fe1 C12 C13 C14 -59.33(11) . .
Fe1 C12 C16 C15 59.51(11) . .
Fe1 C13 C14 C15 -59.53(11) . .
Fe1 C14 C15 C16 -58.99(11) . .
Fe1 C15 C16 C12 -59.43(11) . .
C7 C8 C9 Fe1 -59.24(12) . .
C7 C8 C9 C10 0.10(19) . .
C8 C7 C11 Fe1 59.35(12) . .
C8 C7 C11 C10 -0.03(19) . .
C8 C9 C10 Fe1 -59.20(11) . .
C8 C9 C10 C11 -0.12(19) . .
C9 C10 C11 Fe1 -59.10(11) . .
C9 C10 C11 C7 0.10(19) . .
C11 C7 C8 Fe1 -59.42(12) . .
C11 C7 C8 C9 -0.04(19) . .
C12 C13 C14 Fe1 59.39(12) . .
C12 C13 C14 C15 -0.14(19) . .
C13 C12 C16 Fe1 -59.04(12) . .
C13 C12 C16 C15 0.48(19) . .
C13 C14 C15 Fe1 59.42(11) . .
C13 C14 C15 C16 0.44(18) . .
C14 C15 C16 Fe1 58.87(11) . .
C14 C15 C16 C12 -0.56(18) . .
C16 C12 C13 Fe1 59.12(12) . .
C16 C12 C13 C14 -0.21(19) . .
F1 C1 C2 F2 -0.3(2) . .
F1 C1 C2 C3 179.65(14) . .
F2 C2 C3 F3 0.1(2) . .
F2 C2 C3 C1 179.84(14) . 2_575
C1 C2 C3 F3 -179.85(15) . .
C1 C2 C3 C1 -0.1(3) . 2_575
C3 C1 C2 F2 -179.84(14) 2_575 .
C3 C1 C2 C3 0.1(3) 2_575 .
F4 C4 C5 F5 0.4(2) . .
F4 C4 C5 C6 -179.86(14) . .
F5 C5 C6 F6 0.6(2) . .
F5 C5 C6 C4 179.94(14) . 2_656
C4 C5 C6 F6 -179.15(14) . .
C4 C5 C6 C4 0.2(3) . 2_656
C6 C4 C5 F5 -179.95(14) 2_656 .
C6 C4 C5 C6 -0.2(3) 2_656 .

loop_
_exptl_oxdiff_crystal_face_indexfrac_h
_exptl_oxdiff_crystal_face_indexfrac_k
_exptl_oxdiff_crystal_face_indexfrac_l
_exptl_oxdiff_crystal_face_x
_exptl_oxdiff_crystal_face_y
_exptl_oxdiff_crystal_face_z
7.1052 -0.8991 -8.4584 -0.3328 -0.9430 -0.0025
-0.3835 6.5363 14.3432 -0.4471 0.8942 0.0217
1.8868 -5.7239 -13.7992 0.3016 -0.9531 -0.0248
-3.1890 11.3469 -1.4141 -0.1399 0.2743 0.9514
-9.4691 3.1768 -3.5770 0.6318 0.4665 0.6190
-9.4032 -3.9204 0.4724 0.8030 0.5956 -0.0206
6.1453 -7.5532 7.0753 -0.3019 -0.1106 -0.9469
8.6342 -3.9234 7.1336 -0.6074 -0.2257 -0.7616
-6.4077 1.7626 9.6373 0.2324 0.9726 0.0063
9.3446 5.9028 3.4614 -0.9356 -0.3510 0.0388
3.2398 -11.0284 2.8378 0.1005 -0.1955 -0.9755
0.4542 -6.7473 -14.1983 0.4468 -0.8936 -0.0435
5.2674 -9.6564 3.3832 -0.1021 -0.2818 -0.9540
9.4623 3.7496 -0.3642 -0.8032 -0.5957 0.0032
6.4123 -3.2920 12.0466 -0.5547 0.1980 -0.8081
0.9310 7.9165 -9.7360 -0.1729 -0.4965 0.8507
-6.2668 3.8113 -11.7792 0.5217 -0.1864 0.8325
0.3020 12.4922 0.4428 -0.4624 0.1608 0.8720
6.3582 8.1237 11.8327 -0.9429 0.3327 0.0181
1.6706 -9.4214 7.9015 0.0700 0.2058 -0.9761
9.6942 -2.3948 3.1742 -0.6681 -0.4937 -0.5568
8.0738 8.2089 1.6859 -0.8935 -0.3360 0.2979
-6.3064 -8.2699 -11.7342 0.9425 -0.3326 -0.0332
